data_1554683
loop_
_publ_author_name
'Li, Aisen'
'Liu, Hao'
'Song, Chongping'
'Geng, Yijia'
'Xu, Shuping'
'Zhang, Hongyu'
'Zhang, Houyu'
'Cui, Haining'
'Xu, Weiqing'

_publ_section_title
;
 Flexible control of excited state transition under pressure/temperature:
 distinct stimuli-responsive behaviours of two ESIPT polymorphs
;
_journal_issue 10
_journal_name_full 'Materials Chemistry Frontiers'
_journal_page_first 2128
_journal_paper_doi 10.1039/C9QM00395A
_journal_volume 3
_journal_year 2019
_chemical_formula_moiety 'C18 H19 N3 O'
_chemical_formula_sum 'C18 H19 N3 O'
_chemical_formula_weight 293.36
_chemical_name_systematic 4-Methyl-2-(5-[4-dimethylaminophenyl]-lH-pyrazole-3-yl)phenol
_space_group_crystal_system monoclinic
_space_group_IT_number 14
_space_group_name_Hall '-P 2ybc'
_space_group_name_H-M_alt 'P 1 21/c 1'
_atom_sites_solution_hydrogens mixed
_audit_creation_date 2017-09-28
_audit_creation_method
;
Olex2 1.2
(compiled 2017.03.28 svn.r3405 for OlexSys, GUI svn.r5337)
;
_audit_update_record
;
2017-09-28 deposited with the CCDC.	2019-08-20 downloaded from the CCDC.
;
_cell_angle_alpha 90
_cell_angle_beta 111.023(7)
_cell_angle_gamma 90
_cell_formula_units_Z 4
_cell_length_a 12.841(3)
_cell_length_b 10.286(2)
_cell_length_c 12.663(3)
_cell_measurement_reflns_used 2061
_cell_measurement_temperature 296(2)
_cell_measurement_theta_max 23.189
_cell_measurement_theta_min 2.610
_cell_volume 1561.2(6)
_computing_cell_refinement 'SAINT V8.32B (?, 2016)'
_computing_data_reduction 'SAINT V8.32B (?, 2016)'
_computing_molecular_graphics 'Olex2 (Dolomanov et al., 2009)'
_computing_publication_material 'Olex2 (Dolomanov et al., 2009)'
_computing_structure_refinement 'XL (Sheldrick, 2008)'
_computing_structure_solution 'SHELXS-97 (Sheldrick, 1990)'
_diffrn_ambient_temperature 296.15
_diffrn_measured_fraction_theta_full 0.994
_diffrn_measured_fraction_theta_max 0.994
_diffrn_measurement_device_type 'CCD area detector'
_diffrn_measurement_method 'phi and omega scans'
_diffrn_radiation_monochromator graphite
_diffrn_radiation_type MoK\a
_diffrn_radiation_wavelength 0.71073
_diffrn_reflns_av_R_equivalents 0.0357
_diffrn_reflns_av_unetI/netI 0.0326
_diffrn_reflns_Laue_measured_fraction_full 0.994
_diffrn_reflns_Laue_measured_fraction_max 0.994
_diffrn_reflns_limit_h_max 15
_diffrn_reflns_limit_h_min -15
_diffrn_reflns_limit_k_max 12
_diffrn_reflns_limit_k_min -12
_diffrn_reflns_limit_l_max 15
_diffrn_reflns_limit_l_min -11
_diffrn_reflns_number 9820
_diffrn_reflns_point_group_measured_fraction_full 0.994
_diffrn_reflns_point_group_measured_fraction_max 0.994
_diffrn_reflns_theta_full 25.106
_diffrn_reflns_theta_max 25.106
_diffrn_reflns_theta_min 1.699
_exptl_absorpt_coefficient_mu 0.079
_exptl_absorpt_correction_T_max 0.9921
_exptl_absorpt_correction_T_min 0.9843
_exptl_absorpt_correction_type none
_exptl_crystal_colour white
_exptl_crystal_colour_primary white
_exptl_crystal_density_diffrn 1.248
_exptl_crystal_density_method 'not measured'
_exptl_crystal_description flaky
_exptl_crystal_F_000 624
_exptl_crystal_preparation Luminescent
_exptl_crystal_recrystallization_method 'Re-crystallisation from solvent:  chloroform / methol'
_exptl_crystal_size_max 0.2
_exptl_crystal_size_mid 0.16
_exptl_crystal_size_min 0.1
_refine_diff_density_max 0.149
_refine_diff_density_min -0.233
_refine_diff_density_rms 0.055
_refine_ls_extinction_method none
_refine_ls_goodness_of_fit_ref 1.037
_refine_ls_hydrogen_treatment mixed
_refine_ls_matrix_type full
_refine_ls_number_parameters 264
_refine_ls_number_reflns 2771
_refine_ls_number_restraints 0
_refine_ls_restrained_S_all 1.037
_refine_ls_R_factor_all 0.0714
_refine_ls_R_factor_gt 0.0470
_refine_ls_shift/su_max 0.000
_refine_ls_shift/su_mean 0.000
_refine_ls_structure_factor_coef Fsqd
_refine_ls_weighting_details 'w=1/[\s^2^(Fo^2^)+(0.0651P)^2^+0.1360P] where P=(Fo^2^+2Fc^2^)/3'
_refine_ls_weighting_scheme calc
_refine_ls_wR_factor_gt 0.1099
_refine_ls_wR_factor_ref 0.1241
_reflns_Friedel_coverage 0.000
_reflns_number_gt 1958
_reflns_number_total 2771
_reflns_threshold_expression 'I > 2\s(I)'
_cod_data_source_file c9qm00395a2.cif
_cod_data_source_block c1
_cod_original_cell_volume 1561.1(7)
_cod_database_code 1554683
_shelx_shelxl_version_number 2016/6
_shelx_space_group_comment
;
The symmetry employed for this shelxl refinement is uniquely defined
by the following loop, which should always be used as a source of
symmetry information in preference to the above space-group names.
They are only intended as comments.
;
_shelx_estimated_absorpt_t_max 0.992
_shelx_estimated_absorpt_t_min 0.984
_olex2_refinement_description
;
1. Fixed Uiso
 At 1.5 times of:
  All C(H,H,H) groups
2.a Idealised Me refined as rotating group:
 C7(H7A,H7B,H7C)
;
_olex2_submission_special_instructions 'No special instructions were received'

loop_
_space_group_symop_operation_xyz
'x, y, z'
'-x, y+1/2, -z+1/2'
'-x, -y, -z'
'x, -y-1/2, z-1/2'

loop_
_atom_site_label
_atom_site_type_symbol
_atom_site_fract_x
_atom_site_fract_y
_atom_site_fract_z
_atom_site_U_iso_or_equiv
_atom_site_adp_type
_atom_site_occupancy
_atom_site_site_symmetry_order
_atom_site_calc_flag
_atom_site_refinement_flags_posn
N2 N 0.99835(14) 0.02273(16) 0.30209(14) 0.0568(5) Uani 1 1 d .
O1 O 0.81806(12) 0.02986(14) 0.49313(12) 0.0659(4) Uani 1 1 d .
N1 N 0.92095(13) 0.03419(15) 0.35182(13) 0.0561(4) Uani 1 1 d .
C8 C 0.84358(14) 0.11378(16) 0.28455(15) 0.0445(4) Uani 1 1 d .
C14 C 1.19442(15) 0.11699(16) 0.01992(16) 0.0482(5) Uani 1 1 d .
C16 C 1.14223(17) 0.02098(19) 0.16794(18) 0.0575(5) Uani 1 1 d .
C10 C 0.97365(14) 0.09382(16) 0.20686(15) 0.0452(4) Uani 1 1 d .
C1 C 0.73699(15) 0.10274(16) 0.41601(15) 0.0470(4) Uani 1 1 d .
C2 C 0.64416(17) 0.13365(19) 0.44234(18) 0.0553(5) Uani 1 1 d .
C11 C 1.04838(14) 0.09919(16) 0.14277(15) 0.0446(4) Uani 1 1 d .
C6 C 0.74545(14) 0.14537(15) 0.31430(15) 0.0435(4) Uani 1 1 d .
C12 C 1.02883(17) 0.18586(18) 0.05368(17) 0.0517(5) Uani 1 1 d .
C9 C 0.87352(15) 0.15399(17) 0.19316(16) 0.0457(4) Uani 1 1 d .
C5 C 0.65805(16) 0.21959(17) 0.24246(17) 0.0506(5) Uani 1 1 d .
N3 N 1.26505(13) 0.12552(16) -0.04030(15) 0.0624(5) Uani 1 1 d .
C13 C 1.09926(16) 0.19485(18) -0.00634(18) 0.0538(5) Uani 1 1 d .
C3 C 0.55985(17) 0.20782(19) 0.36916(18) 0.0584(5) Uani 1 1 d .
C15 C 1.21394(17) 0.02945(19) 0.10946(19) 0.0580(5) Uani 1 1 d .
C4 C 0.56440(16) 0.25249(18) 0.26722(18) 0.0563(5) Uani 1 1 d .
C17 C 1.3624(2) 0.0441(3) -0.0127(3) 0.0706(7) Uani 1 1 d .
C18 C 1.2397(3) 0.2104(3) -0.1362(3) 0.0754(7) Uani 1 1 d .
C7 C 0.47259(19) 0.3351(2) 0.1883(2) 0.0833(7) Uani 1 1 d .
H7A H 0.485211 0.347344 0.118702 0.125 Uiso 1 1 calc GR
H7B H 0.471884 0.418112 0.222775 0.125 Uiso 1 1 calc GR
H7C H 0.402130 0.292684 0.173164 0.125 Uiso 1 1 calc GR
H5 H 0.6628(14) 0.2506(15) 0.1718(15) 0.045(5) Uiso 1 1 d .
H9 H 0.8343(15) 0.2117(16) 0.1327(16) 0.051(5) Uiso 1 1 d .
H17A H 1.3403(19) -0.046(2) -0.018(2) 0.087(8) Uiso 1 1 d .
H13 H 1.0832(16) 0.2579(18) -0.0689(17) 0.062(6) Uiso 1 1 d .
H3 H 0.4947(17) 0.2271(16) 0.3902(16) 0.058(5) Uiso 1 1 d .
H12 H 0.9624(18) 0.2414(18) 0.0324(17) 0.065(6) Uiso 1 1 d .
H2A H 0.6392(16) 0.1002(19) 0.5145(17) 0.069(6) Uiso 1 1 d .
H15 H 1.2756(18) -0.0227(19) 0.1288(18) 0.072(6) Uiso 1 1 d .
H16 H 1.1589(17) -0.043(2) 0.2297(19) 0.076(7) Uiso 1 1 d .
H18A H 1.294(2) 0.198(2) -0.175(2) 0.114(9) Uiso 1 1 d .
H17B H 1.405(2) 0.057(2) -0.065(2) 0.107(9) Uiso 1 1 d .
H18B H 1.168(3) 0.192(3) -0.188(3) 0.127(12) Uiso 1 1 d .
H2 H 1.061(2) -0.018(2) 0.344(2) 0.086(8) Uiso 1 1 d .
H18C H 1.244(2) 0.300(3) -0.111(2) 0.124(11) Uiso 1 1 d .
H17C H 1.414(2) 0.063(3) 0.065(3) 0.121(11) Uiso 1 1 d .
H1 H 0.868(2) 0.009(2) 0.456(2) 0.091(8) Uiso 1 1 d .

loop_
_atom_site_aniso_label
_atom_site_aniso_U_11
_atom_site_aniso_U_22
_atom_site_aniso_U_33
_atom_site_aniso_U_23
_atom_site_aniso_U_13
_atom_site_aniso_U_12
N2 0.0496(10) 0.0722(11) 0.0519(10) 0.0131(9) 0.0221(8) 0.0192(8)
O1 0.0585(9) 0.0918(10) 0.0505(8) 0.0170(8) 0.0232(7) 0.0189(8)
N1 0.0526(10) 0.0695(10) 0.0511(9) 0.0117(8) 0.0243(8) 0.0157(8)
C8 0.0426(10) 0.0453(9) 0.0436(10) -0.0025(8) 0.0130(8) 0.0019(8)
C14 0.0414(11) 0.0482(10) 0.0553(11) -0.0012(9) 0.0177(9) -0.0010(8)
C16 0.0555(13) 0.0595(12) 0.0616(13) 0.0150(10) 0.0257(10) 0.0144(9)
C10 0.0431(11) 0.0479(9) 0.0423(10) -0.0014(9) 0.0124(8) 0.0017(8)
C1 0.0442(11) 0.0501(10) 0.0451(10) -0.0045(9) 0.0142(9) -0.0009(8)
C2 0.0553(13) 0.0628(12) 0.0518(12) -0.0056(10) 0.0241(10) -0.0018(9)
C11 0.0403(10) 0.0467(9) 0.0454(10) -0.0036(8) 0.0137(8) 0.0008(7)
C6 0.0429(10) 0.0418(9) 0.0442(10) -0.0061(8) 0.0136(8) -0.0015(8)
C12 0.0473(12) 0.0543(11) 0.0551(12) 0.0065(10) 0.0204(10) 0.0122(9)
C9 0.0435(11) 0.0485(10) 0.0438(10) 0.0029(9) 0.0139(8) 0.0051(8)
C5 0.0524(12) 0.0492(10) 0.0510(12) -0.0003(9) 0.0194(10) 0.0056(8)
N3 0.0500(10) 0.0718(10) 0.0748(12) 0.0166(9) 0.0339(9) 0.0134(8)
C13 0.0521(12) 0.0532(11) 0.0602(12) 0.0117(10) 0.0249(10) 0.0105(9)
C3 0.0497(12) 0.0624(12) 0.0689(14) -0.0113(11) 0.0284(11) 0.0020(9)
C15 0.0460(12) 0.0627(12) 0.0694(14) 0.0139(11) 0.0258(11) 0.0189(9)
C4 0.0503(12) 0.0536(11) 0.0645(13) -0.0054(10) 0.0201(10) 0.0080(9)
C17 0.0561(15) 0.0721(16) 0.094(2) 0.0052(14) 0.0399(15) 0.0121(12)
C18 0.0682(18) 0.0923(19) 0.0785(17) 0.0192(15) 0.0417(16) 0.0085(14)
C7 0.0684(16) 0.0939(17) 0.0888(18) 0.0132(14) 0.0294(14) 0.0318(13)

loop_
_atom_type_symbol
_atom_type_description
_atom_type_scat_dispersion_real
_atom_type_scat_dispersion_imag
_atom_type_scat_source
C C 0.0033 0.0016 'International Tables Vol C Tables 4.2.6.8 and 6.1.1.4'
H H 0.0000 0.0000 'International Tables Vol C Tables 4.2.6.8 and 6.1.1.4'
N N 0.0061 0.0033 'International Tables Vol C Tables 4.2.6.8 and 6.1.1.4'
O O 0.0106 0.0060 'International Tables Vol C Tables 4.2.6.8 and 6.1.1.4'

loop_
_geom_angle_atom_site_label_1
_geom_angle_atom_site_label_2
_geom_angle_atom_site_label_3
_geom_angle
C10 N2 N1 113.03(16)
C8 N1 N2 104.99(15)
N1 C8 C6 118.78(16)
N1 C8 C9 110.22(15)
C9 C8 C6 131.01(16)
N3 C14 C13 121.56(17)
N3 C14 C15 121.76(16)
C13 C14 C15 116.68(17)
C15 C16 C11 122.23(19)
N2 C10 C11 121.76(16)
N2 C10 C9 105.38(16)
C9 C10 C11 132.83(17)
O1 C1 C2 117.03(17)
O1 C1 C6 122.54(16)
C2 C1 C6 120.44(18)
C3 C2 C1 120.16(19)
C16 C11 C10 122.62(17)
C16 C11 C12 116.61(17)
C12 C11 C10 120.77(16)
C1 C6 C8 121.38(16)
C5 C6 C8 121.09(16)
C5 C6 C1 117.53(16)
C13 C12 C11 121.89(18)
C10 C9 C8 106.38(16)
C4 C5 C6 123.13(19)
C14 N3 C17 120.94(18)
C14 N3 C18 120.73(17)
C18 N3 C17 118.24(19)
C12 C13 C14 121.42(18)
C2 C3 C4 121.55(19)
C16 C15 C14 121.15(18)
C5 C4 C3 117.19(19)
C5 C4 C7 121.54(19)
C3 C4 C7 121.25(18)

loop_
_geom_bond_atom_site_label_1
_geom_bond_atom_site_label_2
_geom_bond_distance
N2 N1 1.359(2)
N2 C10 1.347(2)
O1 C1 1.367(2)
N1 C8 1.332(2)
C8 C6 1.475(2)
C8 C9 1.406(2)
C14 N3 1.381(2)
C14 C13 1.398(3)
C14 C15 1.398(3)
C16 C11 1.388(3)
C16 C15 1.376(3)
C10 C11 1.463(2)
C10 C9 1.381(2)
C1 C2 1.385(3)
C1 C6 1.401(2)
C2 C3 1.376(3)
C11 C12 1.388(3)
C6 C5 1.392(3)
C12 C13 1.377(3)
C5 C4 1.389(3)
N3 C17 1.440(3)
N3 C18 1.435(3)
C3 C4 1.391(3)
C4 C7 1.505(3)
